data_2013940
loop_
_publ_author_name
'Yu, Zhaoxiang'
'Wang, Xiaoping'
'Feng, Yaoyu'

_publ_section_title
;
 Tetraaquabis[5-(4-pyridyl
 <i>N</i>-oxide)tetrazolato-\k<i>N</i>^2^]cadmium: the intermediate in
 the synthesis of a tetrazole from a nitrile and an azide
;
_journal_issue 4
_journal_name_full 'Acta Crystallographica Section C'
_journal_page_first m194
_journal_page_last m196
_journal_paper_doi 10.1107/S0108270104005864
_journal_volume 60
_journal_year 2004
_chemical_formula_iupac '[Cd (C6 H4 N5 O1)2 (H2 O)4]'
_chemical_formula_moiety 'C12 H16 Cd N10 O6'
_chemical_formula_sum 'C12 H16 Cd N10 O6'
_chemical_formula_weight 508.75
_chemical_name_systematic
;
Tetraaquabis[5-(4-pyridyl N-oxide)tetrazolato-\kN^2^]cadmium
;
_space_group_IT_number 15
_symmetry_cell_setting monoclinic
_symmetry_space_group_name_Hall '-C 2yc'
_symmetry_space_group_name_H-M 'C 1 2/c 1'
_atom_sites_solution_hydrogens geom
_atom_sites_solution_primary direct
_atom_sites_solution_secondary difmap
_cell_angle_alpha 90.00
_cell_angle_beta 96.52(3)
_cell_angle_gamma 90.00
_cell_formula_units_Z 4
_cell_length_a 21.871(4)
_cell_length_b 7.0825(14)
_cell_length_c 11.417(2)
_cell_measurement_reflns_used 12672
_cell_measurement_temperature 223(2)
_cell_measurement_theta_max 30.03
_cell_measurement_theta_min 3.03
_cell_volume 1757.1(6)
_computing_cell_refinement 'HKL Scalepack (Otwinowski & Minor, 1997)'
_computing_data_collection 'KappaCCD Software (Nonius, 1998)'
_computing_data_reduction 'HKL Denzo (Otwinowski & Minor, 1997) and maXus (Mackay et al., 1998)'
_computing_molecular_graphics 'SHELXTL (Sheldrick, 1998)'
_computing_publication_material SHELXL97
_computing_structure_refinement 'SHELXL97 (Sheldrick, 1997)'
_computing_structure_solution 'SHELXS97 (Sheldrick, 1990)'
_diffrn_ambient_temperature 223(2)
_diffrn_measured_fraction_theta_full 1.000
_diffrn_measured_fraction_theta_max 0.982
_diffrn_measurement_device_type 'Siemens P4'
_diffrn_measurement_method '\w scans'
_diffrn_radiation_monochromator graphite
_diffrn_radiation_source 'fine-focus sealed tube'
_diffrn_radiation_type MoK\a
_diffrn_radiation_wavelength 0.71073
_diffrn_reflns_av_R_equivalents 0.0283
_diffrn_reflns_av_sigmaI/netI 0.0232
_diffrn_reflns_limit_h_max 29
_diffrn_reflns_limit_h_min -30
_diffrn_reflns_limit_k_max 9
_diffrn_reflns_limit_k_min -9
_diffrn_reflns_limit_l_max 15
_diffrn_reflns_limit_l_min -15
_diffrn_reflns_number 12672
_diffrn_reflns_theta_full 27.50
_diffrn_reflns_theta_max 30.03
_diffrn_reflns_theta_min 3.03
_diffrn_standards_decay_% 0
_diffrn_standards_interval_count 250
_diffrn_standards_interval_time 1
_diffrn_standards_number 4200
_exptl_absorpt_coefficient_mu 1.302
_exptl_absorpt_correction_T_max 0.880
_exptl_absorpt_correction_T_min 0.793
_exptl_absorpt_correction_type empirical
_exptl_absorpt_process_details '(Blessing, 1995, 1997)'
_exptl_crystal_colour white
_exptl_crystal_density_diffrn 1.923
_exptl_crystal_density_meas ?
_exptl_crystal_density_method 'not measured'
_exptl_crystal_description polyhedron
_exptl_crystal_F_000 1016
_exptl_crystal_size_max 0.30
_exptl_crystal_size_mid 0.15
_exptl_crystal_size_min 0.10
_refine_diff_density_max 0.758
_refine_diff_density_min -0.395
_refine_ls_extinction_method none
_refine_ls_goodness_of_fit_ref 1.053
_refine_ls_hydrogen_treatment mixed
_refine_ls_matrix_type full
_refine_ls_number_parameters 148
_refine_ls_number_reflns 2519
_refine_ls_number_restraints 0
_refine_ls_restrained_S_all 1.053
_refine_ls_R_factor_all 0.0291
_refine_ls_R_factor_gt 0.0263
_refine_ls_shift/su_max 0.000
_refine_ls_shift/su_mean 0.000
_refine_ls_structure_factor_coef Fsqd
_refine_ls_weighting_details 'calc w=1/[\s^2^(Fo^2^)+(0.0431P)^2^+0.2051P] where P=(Fo^2^+2Fc^2^)/3'
_refine_ls_weighting_scheme calc
_refine_ls_wR_factor_gt 0.0649
_refine_ls_wR_factor_ref 0.0662
_reflns_number_gt 2338
_reflns_number_total 2519
_reflns_threshold_expression I>2\s(I)
_cod_data_source_file de1236.cif
_cod_data_source_block I
_cod_depositor_comments
;
The following automatic conversions were performed:

'_exptl_crystal_density_meas' value 'not measured' was changed to '?'
- the value is perceived as not measured.

Automatic conversion script
Id: cif_fix_values 3008 2015-01-20 13:52:24Z robertas 
;
_cod_original_cell_volume 1757.2(6)
_cod_original_sg_symbol_H-M 'C 2/c'
_cod_database_code 2013940

loop_
_symmetry_equiv_pos_as_xyz
'x, y, z'
'-x, y, -z+1/2'
'x+1/2, y+1/2, z'
'-x+1/2, y+1/2, -z+1/2'
'-x, -y, -z'
'x, -y, z-1/2'
'-x+1/2, -y+1/2, -z'
'x+1/2, -y+1/2, z-1/2'

loop_
_atom_site_label
_atom_site_fract_x
_atom_site_fract_y
_atom_site_fract_z
_atom_site_U_iso_or_equiv
_atom_site_adp_type
_atom_site_calc_flag
_atom_site_refinement_flags
_atom_site_occupancy
_atom_site_disorder_assembly
_atom_site_disorder_group
_atom_site_type_symbol
Cd 0.5000 0.16671(2) 0.2500 0.02557(7) Uani d S 1 . . Cd
O1 0.52955(7) 0.4199(2) 0.36845(13) 0.0350(3) Uani d . 1 . . O
O2 0.52750(7) -0.0719(2) 0.38149(13) 0.0353(3) Uani d . 1 . . O
O3 0.06385(6) 0.16621(17) 0.09405(13) 0.0334(3) Uani d . 1 . . O
N1 0.40315(7) 0.1573(2) 0.30861(15) 0.0305(3) Uani d . 1 . . N
N2 0.38677(7) 0.1301(3) 0.41481(15) 0.0329(3) Uani d . 1 . . N
N3 0.32556(7) 0.1246(3) 0.40767(14) 0.0331(3) Uani d . 1 . . N
N4 0.35365(7) 0.1697(2) 0.22916(15) 0.0310(3) Uani d . 1 . . N
N5 0.12221(7) 0.16044(18) 0.14220(14) 0.0260(3) Uani d . 1 . . N
C1 0.30687(8) 0.1488(2) 0.29291(16) 0.0244(3) Uani d . 1 . . C
C2 0.24267(8) 0.1510(2) 0.24149(16) 0.0241(3) Uani d . 1 . . C
C3 0.22749(8) 0.1218(3) 0.12179(16) 0.0312(4) Uani d . 1 . . C
H3A 0.2586 0.0966 0.0736 0.037 Uiso calc R 1 . . H
C4 0.16717(9) 0.1295(3) 0.07309(17) 0.0326(4) Uani d . 1 . . C
H4A 0.1572 0.1131 -0.0086 0.039 Uiso calc R 1 . . H
C5 0.13517(8) 0.1867(3) 0.25878(17) 0.0300(4) Uani d . 1 . . C
H5A 0.1031 0.2076 0.3056 0.036 Uiso calc R 1 . . H
C6 0.19510(8) 0.1831(3) 0.30993(16) 0.0286(4) Uani d . 1 . . C
H6A 0.2040 0.2024 0.3915 0.034 Uiso calc R 1 . . H
H2A 0.5521(13) -0.073(4) 0.439(2) 0.044(7) Uiso d . 1 . . H
H2B 0.5011(16) -0.136(4) 0.387(3) 0.049(9) Uiso d . 1 . . H
H1A 0.5405(14) 0.391(5) 0.431(3) 0.046(8) Uiso d . 1 . . H
H1B 0.5015(13) 0.486(4) 0.373(2) 0.043(7) Uiso d . 1 . . H

loop_
_atom_site_aniso_label
_atom_site_aniso_U_11
_atom_site_aniso_U_22
_atom_site_aniso_U_33
_atom_site_aniso_U_12
_atom_site_aniso_U_13
_atom_site_aniso_U_23
Cd 0.01654(10) 0.03543(11) 0.02459(10) 0.000 0.00166(6) 0.000
O1 0.0310(7) 0.0426(8) 0.0298(7) 0.0054(6) -0.0030(6) -0.0055(6)
O2 0.0251(7) 0.0462(8) 0.0329(7) -0.0035(6) -0.0044(6) 0.0096(6)
O3 0.0160(6) 0.0441(8) 0.0379(7) -0.0006(5) -0.0068(5) -0.0019(5)
N1 0.0168(7) 0.0434(9) 0.0307(8) 0.0007(6) 0.0003(6) 0.0024(6)
N2 0.0190(7) 0.0507(9) 0.0285(8) 0.0013(6) 0.0004(6) 0.0032(7)
N3 0.0193(7) 0.0527(9) 0.0268(8) 0.0018(6) 0.0006(6) 0.0044(7)
N4 0.0180(7) 0.0466(9) 0.0279(8) 0.0003(6) 0.0009(6) 0.0024(6)
N5 0.0162(6) 0.0302(7) 0.0305(7) -0.0007(5) -0.0019(5) -0.0002(5)
C1 0.0175(7) 0.0292(8) 0.0262(8) 0.0003(6) 0.0008(6) 0.0002(6)
C2 0.0177(7) 0.0280(8) 0.0261(8) -0.0003(5) 0.0002(6) 0.0017(5)
C3 0.0214(8) 0.0464(10) 0.0258(8) 0.0019(7) 0.0033(6) -0.0031(7)
C4 0.0247(9) 0.0485(11) 0.0238(8) 0.0011(7) -0.0003(7) -0.0030(7)
C5 0.0187(8) 0.0432(10) 0.0281(9) -0.0003(6) 0.0033(7) -0.0026(7)
C6 0.0196(8) 0.0417(10) 0.0244(8) -0.0010(6) 0.0016(6) -0.0023(6)

loop_
_atom_type_symbol
_atom_type_description
_atom_type_scat_dispersion_real
_atom_type_scat_dispersion_imag
_atom_type_scat_source
C C 0.0033 0.0016 'International Tables Vol C Tables 4.2.6.8 and 6.1.1.4'
H H 0.0000 0.0000 'International Tables Vol C Tables 4.2.6.8 and 6.1.1.4'
N N 0.0061 0.0033 'International Tables Vol C Tables 4.2.6.8 and 6.1.1.4'
O O 0.0106 0.0060 'International Tables Vol C Tables 4.2.6.8 and 6.1.1.4'
Cd Cd -0.8075 1.2024 'International Tables Vol C Tables 4.2.6.8 and 6.1.1.4'

loop_
_geom_angle_atom_site_label_1
_geom_angle_atom_site_label_2
_geom_angle_atom_site_label_3
_geom_angle_site_symmetry_1
_geom_angle_site_symmetry_3
_geom_angle
_geom_angle_publ_flag
N1 Cd N1 2_655 . 176.66(8) ?
N1 Cd O1 2_655 . 89.26(6) ?
N1 Cd O1 . . 93.35(6) ?
N1 Cd O1 2_655 2_655 93.35(6) ?
N1 Cd O1 . 2_655 89.26(6) ?
O1 Cd O1 . 2_655 77.17(9) y
N1 Cd O2 2_655 2_655 88.27(6) ?
N1 Cd O2 . 2_655 89.28(6) ?
O1 Cd O2 . 2_655 175.23(5) y
O1 Cd O2 2_655 2_655 98.90(6) ?
N1 Cd O2 2_655 . 89.28(6) ?
N1 Cd O2 . . 88.27(6) ?
O1 Cd O2 . . 98.90(6) y
O1 Cd O2 2_655 . 175.23(5) ?
O2 Cd O2 2_655 . 85.15(9) ?
Cd O1 H1A . . 113(2) ?
Cd O1 H1B . . 110(2) ?
H1A O1 H1B . . 106(3) ?
Cd O2 H2A . . 130(2) ?
Cd O2 H2B . . 111(2) ?
H2A O2 H2B . . 112(3) ?
N2 N1 N4 . . 110.55(15) ?
N2 N1 Cd . . 129.03(12) ?
N4 N1 Cd . . 120.31(13) ?
N1 N2 N3 . . 108.93(15) ?
N2 N3 C1 . . 104.42(15) ?
C1 N4 N1 . . 103.65(15) ?
O3 N5 C5 . . 119.33(16) ?
O3 N5 C4 . . 119.49(16) ?
C5 N5 C4 . . 121.17(16) ?
N4 C1 N3 . . 112.44(16) ?
N4 C1 C2 . . 122.94(16) ?
N3 C1 C2 . . 124.62(16) ?
C3 C2 C6 . . 117.95(16) ?
C3 C2 C1 . . 120.49(16) ?
C6 C2 C1 . . 121.56(16) ?
C4 C3 C2 . . 120.35(17) ?
C4 C3 H3A . . 119.8 ?
C2 C3 H3A . . 119.8 ?
N5 C4 C3 . . 120.06(17) ?
N5 C4 H4A . . 120.0 ?
C3 C4 H4A . . 120.0 ?
N5 C5 C6 . . 120.21(17) ?
N5 C5 H5A . . 119.9 ?
C6 C5 H5A . . 119.9 ?
C5 C6 C2 . . 120.23(17) ?
C5 C6 H6A . . 119.9 ?
C2 C6 H6A . . 119.9 ?

loop_
_geom_bond_atom_site_label_1
_geom_bond_atom_site_label_2
_geom_bond_site_symmetry_2
_geom_bond_distance
_geom_bond_publ_flag
Cd N1 2_655 2.2938(17) ?
Cd N1 . 2.2938(17) y
Cd O1 . 2.2945(15) y
Cd O1 2_655 2.2945(15) ?
Cd O2 2_655 2.2948(15) ?
Cd O2 . 2.2948(15) y
O1 H1A . 0.76(3) ?
O1 H1B . 0.78(3) ?
O2 H2A . 0.80(3) ?
O2 H2B . 0.74(3) ?
O3 N5 . 1.3317(19) y
N1 N2 . 1.317(2) y
N1 N4 . 1.334(2) y
N2 N3 . 1.332(2) y
N3 C1 . 1.339(2) y
N4 C1 . 1.330(2) y
N5 C5 . 1.342(2) y
N5 C4 . 1.347(2) y
C1 C2 . 1.459(2) y
C2 C3 . 1.385(3) y
C2 C6 . 1.389(2) y
C3 C4 . 1.373(3) y
C3 H3A . 0.9400 ?
C4 H4A . 0.9400 ?
C5 C6 . 1.373(3) y
C5 H5A . 0.9400 ?
C6 H6A . 0.9400 ?

loop_
_geom_hbond_atom_site_label_D
_geom_hbond_atom_site_label_H
_geom_hbond_atom_site_label_A
_geom_hbond_site_symmetry_A
_geom_hbond_distance_DH
_geom_hbond_distance_HA
_geom_hbond_distance_DA
_geom_hbond_angle_DHA
O2 H2A N2 5_656 0.80(3) 2.05(3) 2.847(2) 169.46(4)
O2 H2B O3 4_545 0.74(3) 2.02(3) 2.764(2) 173.52(4)
O1 H1A O3 8_556 0.76(3) 1.92(3) 2.670(2) 175.27(4)
O1 H1B O3 4_555 0.78(3) 1.98(3) 2.756(2) 171.70(4)
